data_7049842
loop_
_publ_author_name
'Blower, Philip J.'
'Levason, William'
'Luthra, Sajinder K.'
'McRobbie, Graeme'
'Monzittu, Francesco M.'
'Mules, Thomas O.'
'Reid, Gillian'
'Subhan, M. Nadeem'

_publ_section_title
;
 Exploring transition metal fluoride chelates - synthesis, properties and
 prospects towards potential PET probes.
;
_journal_issue 20
_journal_name_full 'Dalton transactions (Cambridge, England : 2003)'
_journal_page_first 6767
_journal_page_last 6776
_journal_paper_doi 10.1039/c8dt03696a
_journal_volume 48
_journal_year 2019
_chemical_formula_moiety 'C9.01 H21 F3 Mn N3, 4(H2 O)'
_chemical_formula_sum 'C9 H29 F3 Mn N3 O4'
_chemical_formula_weight 355.29
_space_group_crystal_system orthorhombic
_space_group_IT_number 61
_space_group_name_Hall '-P 2ac 2ab'
_space_group_name_H-M_alt 'P b c a'
_symmetry_space_group_name_Hall '-P 2ac 2ab'
_symmetry_space_group_name_H-M 'P b c a'
_atom_sites_solution_hydrogens mixed
_audit_creation_date 2017-11-27
_audit_creation_method
;
Olex2 1.2
(compiled 2017.08.10 svn.r3458 for OlexSys, GUI svn.r5381)
;
_audit_update_record
;
2018-08-03 deposited with the CCDC.    2019-03-19 downloaded from the CCDC.
;
_cell_angle_alpha 90
_cell_angle_beta 90
_cell_angle_gamma 90
_cell_formula_units_Z 8
_cell_length_a 8.9041(2)
_cell_length_b 13.2669(3)
_cell_length_c 26.9700(6)
_cell_measurement_reflns_used 9349
_cell_measurement_temperature 100
_cell_measurement_theta_max 29.0460
_cell_measurement_theta_min 3.1240
_cell_volume 3185.96(12)
_computing_cell_refinement 'CrysAlisPro 1.171.39.34b (Rigaku OD, 2017)'
_computing_data_collection 'CrysAlisPro 1.171.39.34b (Rigaku OD, 2017)'
_computing_data_reduction 'CrysAlisPro 1.171.39.34b (Rigaku OD, 2017)'
_computing_molecular_graphics 'Olex2 (Dolomanov et al., 2009)'
_computing_publication_material 'Olex2 (Dolomanov et al., 2009)'
_computing_structure_refinement 'ShelXL (Sheldrick, 2015)'
_computing_structure_solution 'ShelXS (Sheldrick, 2008)'
_diffrn_ambient_temperature 100.0
_diffrn_detector 'CCD plate'
_diffrn_detector_area_resol_mean 28.5714
_diffrn_detector_type 'Rigaku HG Saturn724+ (2x2 bin mode)'
_diffrn_measured_fraction_theta_full 0.999
_diffrn_measured_fraction_theta_max 0.999
_diffrn_measurement_details
;
List of Runs (angles in degrees, time in seconds):

  # Type    Start    End  Width  t~exp~   \w     \q     \k     \f   Frames
#--------------------------------------------------------------------------
  1  \w   -109.00  15.00   1.00   15.00    --  -19.30 -37.00 -30.00  124
  2  \w    -55.00  70.00   1.00   15.00    --  -19.30  57.00  30.00  125
  3  \w    -58.00  70.00   1.00   15.00    --  -19.30  72.00-150.00  128
  4  \w    -58.00 -33.00   1.00   15.00    --  -19.30  72.00  90.00   25
  5  \w   -109.00  19.00   1.00   15.00    --  -19.30 -72.00 150.00  128
;
_diffrn_measurement_device 'four-circle \k diffractometer'
_diffrn_measurement_device_type 'Rigaku AFC12 (Left)'
_diffrn_measurement_method 'profile data from \w-scans'
_diffrn_measurement_specimen_support 'MiTeGen micromount'
_diffrn_orient_matrix_type 'CrysAlisPro convention (1999,Acta A55,543-557)'
_diffrn_orient_matrix_UB_11 0.0236169000
_diffrn_orient_matrix_UB_12 -0.0453201000
_diffrn_orient_matrix_UB_13 0.0115545000
_diffrn_orient_matrix_UB_21 0.0716796000
_diffrn_orient_matrix_UB_22 0.0215369000
_diffrn_orient_matrix_UB_23 0.0044619000
_diffrn_orient_matrix_UB_31 -0.0254950000
_diffrn_orient_matrix_UB_32 0.0184547000
_diffrn_orient_matrix_UB_33 0.0232005000
_diffrn_radiation_collimation 'Confocal mirrors, HF Varimax '
_diffrn_radiation_monochromator mirror
_diffrn_radiation_probe x-ray
_diffrn_radiation_type MoK\a
_diffrn_radiation_wavelength 0.71075
_diffrn_reflns_av_R_equivalents 0.0584
_diffrn_reflns_av_unetI/netI 0.0288
_diffrn_reflns_Laue_measured_fraction_full 0.999
_diffrn_reflns_Laue_measured_fraction_max 0.999
_diffrn_reflns_limit_h_max 10
_diffrn_reflns_limit_h_min -10
_diffrn_reflns_limit_k_max 16
_diffrn_reflns_limit_k_min -16
_diffrn_reflns_limit_l_max 33
_diffrn_reflns_limit_l_min -33
_diffrn_reflns_number 32812
_diffrn_reflns_point_group_measured_fraction_full 0.999
_diffrn_reflns_point_group_measured_fraction_max 0.999
_diffrn_reflns_theta_full 25.242
_diffrn_reflns_theta_max 25.996
_diffrn_reflns_theta_min 2.857
_diffrn_source 'Rotating Anode'
_diffrn_source_current 55.0
_diffrn_source_power 2.475
_diffrn_source_voltage 45.0
_exptl_absorpt_coefficient_mu 0.875
_exptl_absorpt_correction_T_max 1.00000
_exptl_absorpt_correction_T_min 0.74356
_exptl_absorpt_correction_type multi-scan
_exptl_absorpt_process_details
;
CrysAlisPro 1.171.39.34b (Rigaku Oxford Diffraction, 2017)
Empirical absorption correction using spherical harmonics,
 implemented in SCALE3 ABSPACK scaling algorithm.
;
_exptl_crystal_colour red
_exptl_crystal_colour_primary red
_exptl_crystal_density_diffrn 1.481
_exptl_crystal_description block
_exptl_crystal_F_000 1504
_exptl_crystal_size_max 0.06
_exptl_crystal_size_mid 0.035
_exptl_crystal_size_min 0.02
_refine_diff_density_max 0.431
_refine_diff_density_min -0.645
_refine_diff_density_rms 0.077
_refine_ls_extinction_method none
_refine_ls_goodness_of_fit_ref 1.410
_refine_ls_hydrogen_treatment constr
_refine_ls_matrix_type full
_refine_ls_number_parameters 254
_refine_ls_number_reflns 3124
_refine_ls_number_restraints 273
_refine_ls_restrained_S_all 1.353
_refine_ls_R_factor_all 0.0691
_refine_ls_R_factor_gt 0.0663
_refine_ls_shift/su_max 0.000
_refine_ls_shift/su_mean 0.000
_refine_ls_structure_factor_coef Fsqd
_refine_ls_weighting_details 'w=1/[\s^2^(Fo^2^)+(0.0236P)^2^+7.1874P] where P=(Fo^2^+2Fc^2^)/3'
_refine_ls_weighting_scheme calc
_refine_ls_wR_factor_gt 0.1160
_refine_ls_wR_factor_ref 0.1170
_reflns_Friedel_coverage 0.000
_reflns_number_gt 3023
_reflns_number_total 3124
_reflns_threshold_expression 'I > 2\s(I)'
_cod_data_source_file c8dt03696a2.cif
_cod_data_source_block fmm_tm52017k
_cod_depositor_comments 'Adding full bibliography for 7049842--7049845.cif.'
_cod_database_code 7049842
_shelx_shelxl_version_number 2017/1
_chemical_oxdiff_formula C9H25MnF3N3O2
_shelx_space_group_comment
;
The symmetry employed for this shelxl refinement is uniquely defined
by the following loop, which should always be used as a source of
symmetry information in preference to the above space-group names.
They are only intended as comments.
;
_shelx_estimated_absorpt_t_max 0.983
_shelx_estimated_absorpt_t_min 0.949
_reflns_odcompleteness_completeness 99.76
_reflns_odcompleteness_iscentric 1
_reflns_odcompleteness_theta 28.64
_olex2_refinement_description
;
1. Fixed Uiso
 At 1.2 times of:
  All C(H,H) groups
 At 1.5 times of:
  All C(H,H,H) groups, All O(H,H) groups
2. Uiso/Uaniso restraints and constraints
Uanis(C4A) \\sim Ueq: with sigma of 0.001 and sigma for terminal atoms of 0.002
Uanis(C4) \\sim Ueq: with sigma of 0.001 and sigma for terminal atoms of 0.002
3. Rigid body (RIGU) restrains
 All non-hydrogen atoms
 with sigma for 1-2 distances of 0.004 and sigma for 1-3 distances of 0.004
4. Others
 Sof(C6A)=Sof(H6AA)=Sof(H6AB)=Sof(C1A)=Sof(H1AA)=Sof(H1AB)=1-FVAR(1)
 Sof(C5)=Sof(H5A)=Sof(H5B)=Sof(C6)=Sof(H6A)=Sof(H6B)=FVAR(1)
 Sof(C2A)=Sof(H2AA)=Sof(H2AB)=Sof(H4AA)=Sof(H4AB)=1-FVAR(2)
 Sof(C2)=Sof(H2A)=Sof(H2B)=Sof(C1)=Sof(H1A)=Sof(H1B)=FVAR(2)
 Sof(C3A)=Sof(H3AA)=Sof(H3AB)=Sof(C5A)=Sof(H5AA)=Sof(H5AB)=1-FVAR(3)
 Sof(C4)=Sof(H4A)=Sof(H4B)=Sof(C3)=Sof(H3A)=Sof(H3B)=FVAR(3)
5.a Free rotating group:
 O4(H4C,H4D), O2(H2C,H2D), O3(H3C,H3D), O1(H1C,H1D)
5.b Secondary CH2 refined with riding coordinates:
 C5(H5A,H5B), C2(H2A,H2B), C4(H4A,H4B), C1(H1A,H1B), C3(H3A,H3B), C6(H6A,H6B),
 C6A(H6AA,H6AB), C1A(H1AA,H1AB), C2A(H2AA,H2AB), C4A(H4AA,H4AB), C3A(H3AA,H3AB),
  C5A(H5AA,H5AB)
5.c Idealised Me refined as rotating group:
 C7(H7A,H7B,H7C), C8(H8A,H8B,H8C), C9(H9A,H9B,H9C)
;
_olex2_submission_special_instructions 'No special instructions were received'
_oxdiff_exptl_absorpt_empirical_details
;
Empirical correction (ABSPACK) includes:
- Absorption correction using spherical harmonics
- Frame scaling
;
_oxdiff_exptl_absorpt_empirical_full_max 1.579
_oxdiff_exptl_absorpt_empirical_full_min 0.777

loop_
_space_group_symop_operation_xyz
'x, y, z'
'-x+1/2, -y, z+1/2'
'x+1/2, -y+1/2, -z'
'-x, y+1/2, -z+1/2'
'-x, -y, -z'
'x-1/2, y, -z-1/2'
'-x-1/2, y-1/2, z'
'x, -y-1/2, z-1/2'

loop_
_atom_site_label
_atom_site_type_symbol
_atom_site_fract_x
_atom_site_fract_y
_atom_site_fract_z
_atom_site_U_iso_or_equiv
_atom_site_adp_type
_atom_site_occupancy
_atom_site_site_symmetry_order
_atom_site_calc_flag
_atom_site_refinement_flags_posn
_atom_site_refinement_flags_adp
_atom_site_refinement_flags_occupancy
_atom_site_disorder_assembly
_atom_site_disorder_group
Mn1 Mn 0.73363(5) 0.06938(4) 0.35592(2) 0.01197(15) Uani 1 1 d . U . . .
F1 F 0.5565(2) 0.10641(15) 0.31302(7) 0.0187(5) Uani 1 1 d . U . . .
F2 F 0.6920(2) 0.16523(14) 0.40393(7) 0.0201(5) Uani 1 1 d . U . . .
F3 F 0.8682(2) 0.15072(15) 0.32248(7) 0.0198(5) Uani 1 1 d . U . . .
O4 O 0.6010(3) 0.22166(19) 0.23116(9) 0.0189(6) Uani 1 1 d . U . . .
H4C H 0.601663 0.187637 0.257820 0.028 Uiso 1 1 d G . . . .
H4D H 0.529141 0.201877 0.212800 0.028 Uiso 1 1 d G . . . .
N1 N 0.7880(3) -0.0504(2) 0.30949(10) 0.0140(6) Uani 1 1 d . U . . .
N2 N 0.9230(4) 0.0008(2) 0.40086(11) 0.0193(7) Uani 1 1 d . U . . .
N3 N 0.6106(3) -0.0407(2) 0.39412(11) 0.0171(6) Uani 1 1 d . U . . .
C7 C 0.7915(4) -0.0190(3) 0.25670(13) 0.0208(8) Uani 1 1 d . U . . .
H7A H 0.697534 0.015561 0.248358 0.031 Uiso 1 1 calc GR . . . .
H7B H 0.802976 -0.078610 0.235584 0.031 Uiso 1 1 calc GR . . . .
H7C H 0.876262 0.026810 0.251278 0.031 Uiso 1 1 calc GR . . . .
C8 C 1.0212(4) 0.0781(3) 0.42231(15) 0.0270(9) Uani 1 1 d . U . . .
H8A H 1.064256 0.119251 0.395680 0.040 Uiso 1 1 calc GR . . . .
H8B H 1.102291 0.045593 0.440961 0.040 Uiso 1 1 calc GR . . . .
H8C H 0.962708 0.121215 0.444629 0.040 Uiso 1 1 calc GR . . . .
C9 C 0.4613(4) -0.0024(3) 0.40998(15) 0.0227(8) Uani 1 1 d . U . . .
H9A H 0.474843 0.054956 0.432412 0.034 Uiso 1 1 calc GR . . . .
H9B H 0.406604 -0.056132 0.427195 0.034 Uiso 1 1 calc GR . . . .
H9C H 0.404111 0.019051 0.380801 0.034 Uiso 1 1 calc GR . . . .
O2 O 0.5520(3) 0.2098(2) 0.48970(10) 0.0281(7) Uani 1 1 d . U . . .
H2C H 0.604972 0.197253 0.464262 0.042 Uiso 1 1 d G . . . .
H2D H 0.615554 0.220633 0.512611 0.042 Uiso 1 1 d G . . . .
O3 O 0.3184(3) 0.2163(2) 0.34366(9) 0.0264(6) Uani 1 1 d . U . . .
H3C H 0.256602 0.222934 0.319795 0.040 Uiso 1 1 d G . . . .
H3D H 0.390384 0.178410 0.334650 0.040 Uiso 1 1 d G . . . .
O1 O 1.2197(3) -0.2333(3) 0.44297(10) 0.0378(8) Uani 1 1 d . U . . .
H1C H 1.137702 -0.247850 0.457401 0.057 Uiso 1 1 d G . . . .
H1D H 1.207029 -0.252684 0.413230 0.057 Uiso 1 1 d G . . . .
C5 C 0.6063(11) -0.1352(6) 0.3671(4) 0.0192(19) Uani 0.59(2) 1 d . U P A 1
H5A H 0.505226 -0.165788 0.369841 0.023 Uiso 0.59(2) 1 calc R . P A 1
H5B H 0.680257 -0.182881 0.381319 0.023 Uiso 0.59(2) 1 calc R . P A 1
C2 C 1.0188(8) -0.0462(7) 0.3585(3) 0.0190(18) Uani 0.618(17) 1 d . U P A 1
H2A H 1.067979 0.008166 0.339233 0.023 Uiso 0.618(17) 1 calc R . P A 1
H2B H 1.098305 -0.089397 0.372852 0.023 Uiso 0.618(17) 1 calc R . P A 1
C4 C 0.7013(7) -0.0526(7) 0.4438(3) 0.0155(17) Uani 0.597(16) 1 d . U P A 1
H4A H 0.691634 0.009781 0.463622 0.019 Uiso 0.597(16) 1 calc R . P A 1
H4B H 0.658545 -0.108894 0.463294 0.019 Uiso 0.597(16) 1 calc R . P A 1
C1 C 0.9212(9) -0.1079(7) 0.3247(3) 0.0191(18) Uani 0.618(17) 1 d . U P A 1
H1A H 0.979254 -0.127798 0.295011 0.023 Uiso 0.618(17) 1 calc R . P A 1
H1B H 0.889322 -0.170044 0.342099 0.023 Uiso 0.618(17) 1 calc R . P A 1
C3 C 0.8663(10) -0.0732(7) 0.4337(3) 0.0204(18) Uani 0.597(16) 1 d . U P A 1
H3A H 0.923273 -0.071584 0.465197 0.025 Uiso 0.597(16) 1 calc R . P A 1
H3B H 0.878076 -0.140991 0.418827 0.025 Uiso 0.597(16) 1 calc R . P A 1
C6 C 0.6434(12) -0.1149(8) 0.3129(3) 0.0174(19) Uani 0.59(2) 1 d . U P A 1
H6A H 0.558912 -0.078785 0.296906 0.021 Uiso 0.59(2) 1 calc R . P A 1
H6B H 0.658397 -0.179535 0.295185 0.021 Uiso 0.59(2) 1 calc R . P A 1
C6A C 0.702(2) -0.1406(10) 0.3208(5) 0.019(3) Uani 0.41(2) 1 d . U P A 2
H6AA H 0.764077 -0.187430 0.340699 0.022 Uiso 0.41(2) 1 calc R . P A 2
H6AB H 0.673663 -0.175090 0.289633 0.022 Uiso 0.41(2) 1 calc R . P A 2
C1A C 0.5641(17) -0.1131(11) 0.3490(5) 0.018(3) Uani 0.41(2) 1 d . U P A 2
H1AA H 0.515149 -0.174772 0.361964 0.021 Uiso 0.41(2) 1 calc R . P A 2
H1AB H 0.492119 -0.078130 0.326967 0.021 Uiso 0.41(2) 1 calc R . P A 2
C2A C 0.9853(13) -0.0842(10) 0.3764(5) 0.018(3) Uani 0.382(17) 1 d . U P A 2
H2AA H 0.935853 -0.146847 0.387771 0.021 Uiso 0.382(17) 1 calc R . P A 2
H2AB H 1.094220 -0.089262 0.383358 0.021 Uiso 0.382(17) 1 calc R . P A 2
C4A C 0.9585(14) -0.0684(12) 0.3212(4) 0.019(3) Uani 0.39(2) 1 d . U . A 2
H4AA H 0.993927 -0.128426 0.302754 0.023 Uiso 0.382(17) 1 calc R . P A 2
H4AB H 1.017478 -0.009601 0.309706 0.023 Uiso 0.382(17) 1 calc R . P A 2
C3A C 0.6922(11) -0.0974(9) 0.4306(4) 0.016(2) Uani 0.403(16) 1 d . U P A 2
H3AA H 0.725245 -0.162416 0.416273 0.019 Uiso 0.403(16) 1 calc R . P A 2
H3AB H 0.626521 -0.111825 0.459376 0.019 Uiso 0.403(16) 1 calc R . P A 2
C5A C 0.8265(14) -0.0376(11) 0.4472(5) 0.020(3) Uani 0.403(16) 1 d . U P A 2
H5AA H 0.890421 -0.080060 0.468747 0.024 Uiso 0.403(16) 1 calc R . P A 2
H5AB H 0.792543 0.021162 0.466814 0.024 Uiso 0.403(16) 1 calc R . P A 2

loop_
_atom_site_aniso_label
_atom_site_aniso_U_11
_atom_site_aniso_U_22
_atom_site_aniso_U_33
_atom_site_aniso_U_23
_atom_site_aniso_U_13
_atom_site_aniso_U_12
Mn1 0.0112(3) 0.0113(2) 0.0134(3) -0.0002(2) 0.0025(2) -0.0007(2)
F1 0.0149(11) 0.0217(11) 0.0194(10) 0.0016(9) -0.0012(8) 0.0044(9)
F2 0.0246(12) 0.0160(10) 0.0197(10) -0.0036(8) 0.0051(9) 0.0010(9)
F3 0.0234(11) 0.0146(10) 0.0215(11) 0.0003(8) 0.0083(9) -0.0055(9)
O4 0.0154(13) 0.0230(14) 0.0183(13) 0.0029(11) -0.0057(11) -0.0035(11)
N1 0.0154(15) 0.0107(14) 0.0158(14) 0.0000(11) -0.0002(11) -0.0002(11)
N2 0.0199(16) 0.0162(14) 0.0217(16) -0.0035(12) -0.0064(13) -0.0022(12)
N3 0.0191(16) 0.0127(14) 0.0195(15) 0.0033(12) 0.0047(12) 0.0018(12)
C7 0.028(2) 0.0181(18) 0.0161(17) 0.0014(14) 0.0009(15) 0.0023(16)
C8 0.023(2) 0.030(2) 0.028(2) -0.0030(17) -0.0073(17) -0.0109(17)
C9 0.0140(18) 0.0223(19) 0.032(2) 0.0022(16) 0.0090(16) -0.0016(15)
O2 0.0178(14) 0.0472(18) 0.0191(14) -0.0065(13) 0.0023(11) 0.0000(13)
O3 0.0159(14) 0.0412(17) 0.0222(14) -0.0085(12) -0.0028(11) 0.0106(12)
O1 0.0214(16) 0.068(2) 0.0242(15) -0.0083(15) -0.0010(13) -0.0082(16)
C5 0.019(4) 0.012(3) 0.026(4) 0.003(3) 0.001(3) -0.002(3)
C2 0.016(3) 0.022(4) 0.019(4) 0.000(3) -0.001(3) 0.003(3)
C4 0.0158(19) 0.0151(19) 0.0155(19) -0.0001(10) 0.0007(10) -0.0002(10)
C1 0.015(3) 0.016(4) 0.026(3) -0.004(3) -0.005(3) 0.005(3)
C3 0.020(4) 0.022(4) 0.019(4) 0.002(3) -0.001(3) 0.001(3)
C6 0.012(4) 0.019(4) 0.022(4) -0.003(3) -0.004(3) -0.006(3)
C6A 0.023(6) 0.017(5) 0.017(5) -0.003(4) -0.004(5) -0.006(4)
C1A 0.025(6) 0.016(5) 0.013(5) 0.000(4) 0.003(4) -0.010(4)
C2A 0.011(5) 0.022(5) 0.020(5) 0.006(4) -0.002(4) 0.002(4)
C4A 0.019(3) 0.019(3) 0.020(3) -0.0001(10) 0.0002(10) 0.0003(10)
C3A 0.025(5) 0.009(5) 0.014(4) -0.004(4) 0.002(3) -0.006(3)
C5A 0.022(6) 0.026(7) 0.012(5) 0.007(4) -0.002(3) 0.001(4)

loop_
_atom_type_symbol
_atom_type_description
_atom_type_scat_dispersion_real
_atom_type_scat_dispersion_imag
_atom_type_scat_source
C C 0.0033 0.0016 'International Tables Vol C Tables 4.2.6.8 and 6.1.1.4'
H H 0.0000 0.0000 'International Tables Vol C Tables 4.2.6.8 and 6.1.1.4'
F F 0.0171 0.0103 'International Tables Vol C Tables 4.2.6.8 and 6.1.1.4'
Mn Mn 0.3368 0.7283 'International Tables Vol C Tables 4.2.6.8 and 6.1.1.4'
N N 0.0061 0.0033 'International Tables Vol C Tables 4.2.6.8 and 6.1.1.4'
O O 0.0106 0.0060 'International Tables Vol C Tables 4.2.6.8 and 6.1.1.4'

loop_
_geom_angle_atom_site_label_1
_geom_angle_atom_site_label_2
_geom_angle_atom_site_label_3
_geom_angle
F1 Mn1 N1 91.29(10)
F1 Mn1 N2 170.42(10)
F1 Mn1 N3 92.46(10)
F2 Mn1 F1 94.43(9)
F2 Mn1 N1 172.65(10)
F2 Mn1 N2 92.91(10)
F2 Mn1 N3 91.71(10)
F3 Mn1 F1 94.88(9)
F3 Mn1 F2 94.02(9)
F3 Mn1 N1 90.08(10)
F3 Mn1 N2 90.74(11)
F3 Mn1 N3 170.31(11)
N1 Mn1 N2 80.92(11)
N1 Mn1 N3 83.43(11)
N3 Mn1 N2 81.17(11)
H4C O4 H4D 109.5
C7 N1 Mn1 111.6(2)
C7 N1 C6 103.2(4)
C7 N1 C4A 102.4(5)
C1 N1 Mn1 114.6(3)
C1 N1 C7 113.4(4)
C1 N1 C6 111.6(7)
C6 N1 Mn1 101.2(4)
C6A N1 Mn1 112.3(5)
C6A N1 C7 116.3(6)
C6A N1 C4A 110.0(10)
C4A N1 Mn1 102.8(5)
C8 N2 Mn1 111.9(2)
C8 N2 C2 104.1(4)
C8 N2 C5A 103.6(5)
C2 N2 Mn1 100.1(3)
C3 N2 Mn1 110.3(4)
C3 N2 C8 116.8(4)
C3 N2 C2 112.2(6)
C2A N2 Mn1 111.2(5)
C2A N2 C8 120.4(6)
C2A N2 C5A 108.7(9)
C5A N2 Mn1 98.4(5)
C9 N3 Mn1 111.8(2)
C9 N3 C4 104.4(4)
C9 N3 C1A 101.1(6)
C5 N3 Mn1 111.7(4)
C5 N3 C9 114.6(4)
C5 N3 C4 110.7(7)
C4 N3 Mn1 102.7(3)
C1A N3 Mn1 100.3(5)
C3A N3 Mn1 115.9(4)
C3A N3 C9 115.7(5)
C3A N3 C1A 109.6(9)
N1 C7 H7A 109.5
N1 C7 H7B 109.5
N1 C7 H7C 109.5
H7A C7 H7B 109.5
H7A C7 H7C 109.5
H7B C7 H7C 109.5
N2 C8 H8A 109.5
N2 C8 H8B 109.5
N2 C8 H8C 109.5
H8A C8 H8B 109.5
H8A C8 H8C 109.5
H8B C8 H8C 109.5
N3 C9 H9A 109.5
N3 C9 H9B 109.5
N3 C9 H9C 109.5
H9A C9 H9B 109.5
H9A C9 H9C 109.5
H9B C9 H9C 109.5
H2C O2 H2D 104.5
H3C O3 H3D 109.4
H1C O1 H1D 104.4
N3 C5 H5A 109.9
N3 C5 H5B 109.9
N3 C5 C6 108.9(8)
H5A C5 H5B 108.3
C6 C5 H5A 109.9
C6 C5 H5B 109.9
N2 C2 H2A 109.6
N2 C2 H2B 109.6
H2A C2 H2B 108.1
C1 C2 N2 110.2(6)
C1 C2 H2A 109.6
C1 C2 H2B 109.6
N3 C4 H4A 109.4
N3 C4 H4B 109.4
H4A C4 H4B 108.0
C3 C4 N3 111.3(6)
C3 C4 H4A 109.4
C3 C4 H4B 109.4
N1 C1 C2 110.7(6)
N1 C1 H1A 109.5
N1 C1 H1B 109.5
C2 C1 H1A 109.5
C2 C1 H1B 109.5
H1A C1 H1B 108.1
N2 C3 C4 109.4(7)
N2 C3 H3A 109.8
N2 C3 H3B 109.8
C4 C3 H3A 109.8
C4 C3 H3B 109.8
H3A C3 H3B 108.2
N1 C6 H6A 109.8
N1 C6 H6B 109.8
C5 C6 N1 109.5(7)
C5 C6 H6A 109.8
C5 C6 H6B 109.8
H6A C6 H6B 108.2
N1 C6A H6AA 109.7
N1 C6A H6AB 109.7
N1 C6A C1A 109.9(12)
H6AA C6A H6AB 108.2
C1A C6A H6AA 109.7
C1A C6A H6AB 109.7
N3 C1A H1AA 109.9
N3 C1A H1AB 109.9
C6A C1A N3 108.7(11)
C6A C1A H1AA 109.9
C6A C1A H1AB 109.9
H1AA C1A H1AB 108.3
N2 C2A H2AA 110.4
N2 C2A H2AB 110.4
N2 C2A C4A 106.5(11)
H2AA C2A H2AB 108.6
C4A C2A H2AA 110.4
C4A C2A H2AB 110.4
N1 C4A H4AA 109.3
N1 C4A H4AB 109.3
C2A C4A N1 111.7(10)
C2A C4A H4AA 109.3
C2A C4A H4AB 109.3
H4AA C4A H4AB 107.9
N3 C3A H3AA 109.8
N3 C3A H3AB 109.8
N3 C3A C5A 109.2(9)
H3AA C3A H3AB 108.3
C5A C3A H3AA 109.8
C5A C3A H3AB 109.8
N2 C5A H5AA 109.4
N2 C5A H5AB 109.4
C3A C5A N2 111.3(9)
C3A C5A H5AA 109.4
C3A C5A H5AB 109.4
H5AA C5A H5AB 108.0

loop_
_geom_bond_atom_site_label_1
_geom_bond_atom_site_label_2
_geom_bond_distance
Mn1 F1 2.017(2)
Mn1 F2 1.852(2)
Mn1 F3 1.848(2)
Mn1 N1 2.080(3)
Mn1 N2 2.267(3)
Mn1 N3 2.096(3)
O4 H4C 0.8490
O4 H4D 0.8504
N1 C7 1.484(4)
N1 C1 1.469(7)
N1 C6 1.549(8)
N1 C6A 1.453(11)
N1 C4A 1.569(12)
N2 C8 1.467(5)
N2 C2 1.557(8)
N2 C3 1.415(8)
N2 C2A 1.419(10)
N2 C5A 1.599(12)
N3 C9 1.485(5)
N3 C5 1.451(8)
N3 C4 1.572(7)
N3 C1A 1.605(11)
N3 C3A 1.437(9)
C7 H7A 0.9800
C7 H7B 0.9800
C7 H7C 0.9800
C8 H8A 0.9800
C8 H8B 0.9800
C8 H8C 0.9800
C9 H9A 0.9800
C9 H9B 0.9800
C9 H9C 0.9800
O2 H2C 0.8492
O2 H2D 0.8502
O3 H3C 0.8513
O3 H3D 0.8504
O1 H1C 0.8498
O1 H1D 0.8500
C5 H5A 0.9900
C5 H5B 0.9900
C5 C6 1.524(16)
C2 H2A 0.9900
C2 H2B 0.9900
C2 C1 1.501(11)
C4 H4A 0.9900
C4 H4B 0.9900
C4 C3 1.518(12)
C1 H1A 0.9900
C1 H1B 0.9900
C3 H3A 0.9900
C3 H3B 0.9900
C6 H6A 0.9900
C6 H6B 0.9900
C6A H6AA 0.9900
C6A H6AB 0.9900
C6A C1A 1.49(2)
C1A H1AA 0.9900
C1A H1AB 0.9900
C2A H2AA 0.9900
C2A H2AB 0.9900
C2A C4A 1.523(18)
C4A H4AA 0.9900
C4A H4AB 0.9900
C3A H3AA 0.9900
C3A H3AB 0.9900
C3A C5A 1.503(17)
C5A H5AA 0.9900
C5A H5AB 0.9900
